data_1570233
loop_
_publ_author_name
'Rochet, L&#xe9;a N C'
'Bahou, Calise'
'Wojciechowski, Jonathan P.'
'Koutsopetras, Ilias'
'Britton, Phyllida'
'Spears, Richard J.'
'Thanasi, Ioanna A.'
'Shao, Baihao'
'Zhong, Lisha'
'Bu&#x10d;ar, Dejan-Kre&#x161;imir'
'Aliev, Abil E.'
'Porter, Michael J.'
'Stevens, Molly M.'
'Baker, James R.'
'Chudasama, Vijay'

_publ_section_title
;
 Use of pyridazinediones for tuneable and reversible covalent cysteine
 modification applied to peptides, proteins and hydrogels.
;
_journal_issue 47
_journal_name_full 'Chemical science'
_journal_page_first 13743
_journal_page_last 13754
_journal_paper_doi 10.1039/d3sc04976k
_journal_volume 14
_journal_year 2023
_chemical_formula_moiety 'C12 H12 N2 O2'
_chemical_formula_sum 'C12 H12 N2 O2'
_chemical_formula_weight 216.24
_space_group_crystal_system monoclinic
_space_group_IT_number 14
_space_group_name_Hall '-P 2ybc'
_space_group_name_H-M_alt 'P 1 21/c 1'
_atom_sites_solution_hydrogens geom
_atom_sites_solution_primary 'dual-space method (Sheldrick et al., 2001)'
_atom_sites_solution_secondary notdet
_audit_creation_method SHELXL-2018/3
_audit_update_record
;
2023-09-19 deposited with the CCDC.	2023-10-27 downloaded from the CCDC.
;
_cell_angle_alpha 90
_cell_angle_beta 106.9280(10)
_cell_angle_gamma 90
_cell_formula_units_Z 8
_cell_length_a 12.96490(10)
_cell_length_b 8.25850(10)
_cell_length_c 20.8574(2)
_cell_measurement_reflns_used 27976
_cell_measurement_temperature 150.0(1)
_cell_measurement_theta_max 78.3880
_cell_measurement_theta_min 3.5590
_cell_volume 2136.45(4)
_computing_cell_refinement 'CrysAlisPro 1.171.42.60a (Rigaku OD, 2022)'
_computing_data_collection 'CrysAlisPro 1.171.42.60a (Rigaku OD, 2022)'
_computing_data_reduction 'CrysAlisPro 1.171.42.60a (Rigaku OD, 2022)'
_computing_structure_refinement 'SHELXL-2018/3 (Sheldrick, 2018)'
_computing_structure_solution 'SHELXT 2018/2 (Sheldrick, 2018)'
_diffrn_ambient_environment N~2~
_diffrn_ambient_temperature 150.0(1)
_diffrn_detector 'Hybrid Pixel Array Detector'
_diffrn_detector_area_resol_mean 10.0000
_diffrn_detector_type 'HyPix-Arc 100'
_diffrn_measured_fraction_theta_full 0.999
_diffrn_measured_fraction_theta_max 0.999
_diffrn_measurement_device 'four-circle diffractometer'
_diffrn_measurement_device_type 'SuperNova, Dual, Cu at home/near, HyPix-Arc 100'
_diffrn_radiation_monochromator mirror
_diffrn_radiation_probe x-ray
_diffrn_radiation_type 'Cu K\a'
_diffrn_radiation_wavelength 1.54184
_diffrn_reflns_av_R_equivalents 0.0286
_diffrn_reflns_av_unetI/netI 0.0126
_diffrn_reflns_Laue_measured_fraction_full 0.999
_diffrn_reflns_Laue_measured_fraction_max 0.999
_diffrn_reflns_limit_h_max 15
_diffrn_reflns_limit_h_min -15
_diffrn_reflns_limit_k_max 9
_diffrn_reflns_limit_k_min -9
_diffrn_reflns_limit_l_max 24
_diffrn_reflns_limit_l_min -24
_diffrn_reflns_number 49635
_diffrn_reflns_point_group_measured_fraction_full 0.999
_diffrn_reflns_point_group_measured_fraction_max 0.999
_diffrn_reflns_theta_full 66.601
_diffrn_reflns_theta_max 66.601
_diffrn_reflns_theta_min 3.564
_diffrn_source 'micro-focus sealed X-ray tube'
_diffrn_source_type 'SuperNova (Cu) X-ray Source'
_exptl_absorpt_coefficient_mu 0.763
_exptl_absorpt_correction_T_max 0.937
_exptl_absorpt_correction_T_min 0.908
_exptl_absorpt_correction_type analytical
_exptl_absorpt_process_details
;
CrysAlisPro 1.171.42.49 (Rigaku Oxford Diffraction, 2022)
Analytical numeric absorption correction using a multifaceted crystal
model based on expressions derived by R.C. Clark & J.S. Reid.
(Clark, R. C. & Reid, J. S. (1995). Acta Cryst. A51, 887-897)
Empirical absorption correction using spherical harmonics,
implemented in SCALE3 ABSPACK scaling algorithm.
;
_exptl_crystal_colour colourless
_exptl_crystal_density_diffrn 1.345
_exptl_crystal_description block
_exptl_crystal_F_000 912
_exptl_crystal_size_max 0.18
_exptl_crystal_size_mid 0.12
_exptl_crystal_size_min 0.10
_refine_diff_density_max 0.123
_refine_diff_density_min -0.223
_refine_diff_density_rms 0.039
_refine_ls_extinction_method none
_refine_ls_goodness_of_fit_ref 1.045
_refine_ls_hydrogen_treatment constr
_refine_ls_matrix_type full
_refine_ls_number_parameters 291
_refine_ls_number_reflns 3775
_refine_ls_number_restraints 0
_refine_ls_restrained_S_all 1.045
_refine_ls_R_factor_all 0.0372
_refine_ls_R_factor_gt 0.0334
_refine_ls_shift/su_max 0.001
_refine_ls_shift/su_mean 0.000
_refine_ls_structure_factor_coef Fsqd
_refine_ls_weighting_details 'w=1/[\s^2^(Fo^2^)+(0.0522P)^2^+0.4339P] where P=(Fo^2^+2Fc^2^)/3'
_refine_ls_weighting_scheme calc
_refine_ls_wR_factor_gt 0.0909
_refine_ls_wR_factor_ref 0.0936
_reflns_Friedel_coverage 0.000
_reflns_number_gt 3373
_reflns_number_total 3775
_reflns_threshold_expression 'I > 2\s(I)'
_cod_data_source_file d3sc04976k2.cif
_cod_data_source_block 3
_cod_depositor_comments 'Adding full bibliography for 1570233.cif.'
_cod_original_sg_symbol_H-M 'P 21/c'
_cod_database_code 1570233
_shelx_shelxl_version_number 2018/3
_shelx_space_group_comment
;
The symmetry employed for this shelxl refinement is uniquely defined
by the following loop, which should always be used as a source of
symmetry information in preference to the above space-group names.
They are only intended as comments.
;

loop_
_space_group_symop_operation_xyz
'x, y, z'
'-x, y+1/2, -z+1/2'
'-x, -y, -z'
'x, -y-1/2, z-1/2'

loop_
_atom_site_label
_atom_site_type_symbol
_atom_site_fract_x
_atom_site_fract_y
_atom_site_fract_z
_atom_site_U_iso_or_equiv
_atom_site_adp_type
_atom_site_occupancy
_atom_site_site_symmetry_order
_atom_site_calc_flag
_atom_site_refinement_flags_posn
_atom_site_refinement_flags_adp
_atom_site_refinement_flags_occupancy
_atom_site_disorder_assembly
_atom_site_disorder_group
O1 O 0.65202(6) 0.92321(11) 0.42710(4) 0.0392(2) Uani 1 1 d . . . . .
O2 O 0.96804(6) 0.54309(10) 0.39866(4) 0.0341(2) Uani 1 1 d . . . . .
O3 O 0.67163(7) 0.38141(12) 0.33124(4) 0.0409(2) Uani 1 1 d . . . . .
O4 O 0.90620(6) 0.08387(10) 0.55204(4) 0.0374(2) Uani 1 1 d . . . . .
N1 N 0.83076(7) 0.71598(11) 0.35463(4) 0.0267(2) Uani 1 1 d . . . . .
N2 N 0.74874(7) 0.82035(11) 0.36217(4) 0.0279(2) Uani 1 1 d . . . . .
N3 N 0.76836(7) 0.24872(11) 0.49992(4) 0.0279(2) Uani 1 1 d . . . . .
N4 N 0.70383(7) 0.32367(11) 0.44104(4) 0.0281(2) Uani 1 1 d . . . . .
C1 C 0.72761(9) 0.83842(14) 0.42220(5) 0.0302(3) Uani 1 1 d . . . . .
C2 C 0.79847(9) 0.75036(15) 0.47860(5) 0.0328(3) Uani 1 1 d . . . . .
H2 H 0.789794 0.764614 0.521442 0.039 Uiso 1 1 calc R U . . .
C3 C 0.87493(9) 0.65062(14) 0.47152(5) 0.0303(3) Uani 1 1 d . . . . .
H3 H 0.916267 0.592067 0.508821 0.036 Uiso 1 1 calc R U . . .
C4 C 0.89589(8) 0.63034(13) 0.40690(5) 0.0275(2) Uani 1 1 d . . . . .
C5 C 0.85848(8) 0.72332(13) 0.29224(5) 0.0259(2) Uani 1 1 d . . . . .
C6 C 0.81019(9) 0.61742(14) 0.24123(5) 0.0312(3) Uani 1 1 d . . . . .
H6 H 0.759038 0.541870 0.246503 0.037 Uiso 1 1 calc R U . . .
C7 C 0.83838(9) 0.62417(16) 0.18186(6) 0.0353(3) Uani 1 1 d . . . . .
H7 H 0.806244 0.552711 0.146621 0.042 Uiso 1 1 calc R U . . .
C8 C 0.91342(9) 0.73560(15) 0.17461(5) 0.0349(3) Uani 1 1 d . . . . .
H8 H 0.931595 0.740711 0.134197 0.042 Uiso 1 1 calc R U . . .
C9 C 0.96207(9) 0.83981(16) 0.22647(6) 0.0364(3) Uani 1 1 d . . . . .
H9 H 1.013349 0.915193 0.221246 0.044 Uiso 1 1 calc R U . . .
C10 C 0.93541(9) 0.83344(15) 0.28625(6) 0.0319(3) Uani 1 1 d . . . . .
H10 H 0.969045 0.902730 0.321973 0.038 Uiso 1 1 calc R U . . .
C11 C 0.66990(9) 0.88318(16) 0.30180(6) 0.0367(3) Uani 1 1 d . . . . .
H11A H 0.705839 0.902566 0.267167 0.044 Uiso 1 1 calc R U . . .
H11B H 0.641978 0.987028 0.312274 0.044 Uiso 1 1 calc R U . . .
C12 C 0.57707(10) 0.7679(2) 0.27494(6) 0.0490(4) Uani 1 1 d . . . . .
H12A H 0.521518 0.820735 0.239720 0.073 Uiso 1 1 calc R U . . .
H12B H 0.547644 0.736363 0.310858 0.073 Uiso 1 1 calc R U . . .
H12C H 0.602380 0.672426 0.256990 0.073 Uiso 1 1 calc R U . . .
C13 C 0.72850(9) 0.31330(15) 0.38192(5) 0.0310(3) Uani 1 1 d . . . . .
C14 C 0.82534(9) 0.22221(15) 0.38331(6) 0.0331(3) Uani 1 1 d . . . . .
H14 H 0.845863 0.214007 0.343764 0.040 Uiso 1 1 calc R U . . .
C15 C 0.88572(9) 0.15026(14) 0.43853(5) 0.0310(3) Uani 1 1 d . . . . .
H15 H 0.948269 0.094294 0.437333 0.037 Uiso 1 1 calc R U . . .
C16 C 0.85652(9) 0.15674(14) 0.50091(5) 0.0294(3) Uani 1 1 d . . . . .
C17 C 0.73153(8) 0.25120(13) 0.55885(5) 0.0270(2) Uani 1 1 d . . . . .
C18 C 0.64590(9) 0.15465(15) 0.56173(6) 0.0313(3) Uani 1 1 d . . . . .
H18 H 0.609986 0.089442 0.525089 0.038 Uiso 1 1 calc R U . . .
C19 C 0.61382(9) 0.15573(15) 0.61986(6) 0.0355(3) Uani 1 1 d . . . . .
H19 H 0.554340 0.093512 0.622263 0.043 Uiso 1 1 calc R U . . .
C20 C 0.66957(9) 0.24848(16) 0.67409(6) 0.0369(3) Uani 1 1 d . . . . .
H20 H 0.648077 0.248567 0.713421 0.044 Uiso 1 1 calc R U . . .
C21 C 0.75672(9) 0.34106(16) 0.67081(6) 0.0373(3) Uani 1 1 d . . . . .
H21 H 0.794869 0.402318 0.708182 0.045 Uiso 1 1 calc R U . . .
C22 C 0.78821(9) 0.34410(15) 0.61274(6) 0.0327(3) Uani 1 1 d . . . . .
H22 H 0.846841 0.407960 0.610079 0.039 Uiso 1 1 calc R U . . .
C23 C 0.61534(9) 0.43122(15) 0.44461(6) 0.0360(3) Uani 1 1 d . . . . .
H23A H 0.615786 0.527230 0.417077 0.043 Uiso 1 1 calc R U . . .
H23B H 0.628419 0.467440 0.491037 0.043 Uiso 1 1 calc R U . . .
C24 C 0.50489(10) 0.3535(2) 0.42134(7) 0.0506(4) Uani 1 1 d . . . . .
H24A H 0.449882 0.436661 0.414212 0.076 Uiso 1 1 calc R U . . .
H24B H 0.496607 0.278159 0.455178 0.076 Uiso 1 1 calc R U . . .
H24C H 0.497446 0.295838 0.379710 0.076 Uiso 1 1 calc R U . . .

loop_
_atom_site_aniso_label
_atom_site_aniso_U_11
_atom_site_aniso_U_22
_atom_site_aniso_U_33
_atom_site_aniso_U_23
_atom_site_aniso_U_13
_atom_site_aniso_U_12
O1 0.0326(4) 0.0509(5) 0.0359(5) -0.0092(4) 0.0126(4) 0.0065(4)
O2 0.0334(4) 0.0397(5) 0.0316(4) 0.0053(3) 0.0130(3) 0.0083(3)
O3 0.0393(5) 0.0595(6) 0.0243(4) 0.0071(4) 0.0095(4) 0.0009(4)
O4 0.0388(5) 0.0467(5) 0.0283(4) 0.0031(4) 0.0121(3) 0.0114(4)
N1 0.0262(5) 0.0328(5) 0.0235(4) 0.0016(4) 0.0108(4) 0.0036(4)
N2 0.0257(4) 0.0333(5) 0.0254(5) -0.0010(4) 0.0088(4) 0.0032(4)
N3 0.0292(5) 0.0365(5) 0.0194(4) -0.0003(4) 0.0094(4) 0.0022(4)
N4 0.0290(5) 0.0348(5) 0.0211(4) 0.0009(4) 0.0083(4) 0.0006(4)
C1 0.0281(5) 0.0356(6) 0.0282(6) -0.0079(5) 0.0102(4) -0.0039(5)
C2 0.0323(6) 0.0450(7) 0.0219(5) -0.0053(5) 0.0093(4) -0.0055(5)
C3 0.0300(6) 0.0376(6) 0.0230(5) 0.0015(5) 0.0070(4) -0.0034(5)
C4 0.0263(5) 0.0303(6) 0.0264(5) 0.0015(4) 0.0084(4) -0.0026(4)
C5 0.0247(5) 0.0325(6) 0.0217(5) 0.0023(4) 0.0086(4) 0.0041(4)
C6 0.0287(6) 0.0365(6) 0.0289(6) -0.0011(5) 0.0093(5) -0.0026(5)
C7 0.0343(6) 0.0451(7) 0.0256(5) -0.0052(5) 0.0071(5) 0.0010(5)
C8 0.0322(6) 0.0517(8) 0.0230(5) 0.0045(5) 0.0117(5) 0.0065(5)
C9 0.0316(6) 0.0479(7) 0.0317(6) 0.0055(5) 0.0123(5) -0.0051(5)
C10 0.0312(6) 0.0380(7) 0.0266(6) -0.0010(5) 0.0086(5) -0.0037(5)
C11 0.0357(6) 0.0469(7) 0.0296(6) 0.0094(5) 0.0128(5) 0.0140(5)
C12 0.0289(6) 0.0841(11) 0.0310(6) -0.0028(7) 0.0040(5) 0.0080(6)
C13 0.0316(6) 0.0396(7) 0.0228(5) -0.0010(5) 0.0096(5) -0.0075(5)
C14 0.0337(6) 0.0442(7) 0.0261(6) -0.0050(5) 0.0162(5) -0.0078(5)
C15 0.0291(6) 0.0371(7) 0.0303(6) -0.0056(5) 0.0143(5) -0.0036(5)
C16 0.0293(5) 0.0335(6) 0.0265(6) -0.0042(5) 0.0100(5) -0.0010(5)
C17 0.0279(5) 0.0337(6) 0.0214(5) 0.0007(4) 0.0103(4) 0.0041(4)
C18 0.0284(5) 0.0380(6) 0.0274(6) -0.0019(5) 0.0081(4) 0.0002(5)
C19 0.0290(6) 0.0450(7) 0.0365(6) 0.0043(5) 0.0158(5) -0.0001(5)
C20 0.0348(6) 0.0544(8) 0.0259(6) 0.0026(5) 0.0156(5) 0.0080(5)
C21 0.0344(6) 0.0525(8) 0.0255(6) -0.0084(5) 0.0096(5) 0.0013(5)
C22 0.0302(6) 0.0411(7) 0.0283(6) -0.0050(5) 0.0112(5) -0.0026(5)
C23 0.0383(6) 0.0421(7) 0.0283(6) 0.0024(5) 0.0109(5) 0.0106(5)
C24 0.0323(6) 0.0807(11) 0.0392(7) 0.0093(7) 0.0110(5) 0.0079(7)

loop_
_atom_type_symbol
_atom_type_description
_atom_type_scat_dispersion_real
_atom_type_scat_dispersion_imag
_atom_type_scat_source
C C 0.0181 0.0091 'International Tables Vol C Tables 4.2.6.8 and 6.1.1.4'
H H 0.0000 0.0000 'International Tables Vol C Tables 4.2.6.8 and 6.1.1.4'
N N 0.0311 0.0180 'International Tables Vol C Tables 4.2.6.8 and 6.1.1.4'
O O 0.0492 0.0322 'International Tables Vol C Tables 4.2.6.8 and 6.1.1.4'

loop_
_exptl_crystal_face_index_h
_exptl_crystal_face_index_k
_exptl_crystal_face_index_l
_exptl_crystal_face_perp_dist
-7 0 -2 0.0548
-5 4 -1 0.0771
2 0 -14 0.0628
3 -4 -8 0.0793
-1 -3 10 0.0669
-3 4 8 0.0747
1 3 -11 0.0775
-2 0 14 0.0552
6 2 -10 0.0685
0 5 -2 0.0887
-7 0 11 0.0485
-4 -4 8 0.0666
6 1 -11 0.0704
-8 -1 2 0.0582
-8 0 2 0.0533
3 -5 0 0.0931
7 0 2 0.0473
4 4 2 0.0873
-6 -3 -2 0.0676
6 -1 6 0.0551
-6 0 -7 0.0591
-2 -5 -4 0.0764
-5 0 -9 0.0574
-4 -2 -8 0.0673
-2 -2 -10 0.0653
-2 0 -11 0.0564
0 5 5 0.0791
-3 3 -9 0.0683
0 -5 -6 0.0743
3 -1 11 0.0617
1 -2 -12 0.0634
1 -4 -8 0.0739
0 0 -13 0.0570
0 2 -12 0.0605

loop_
_geom_angle_atom_site_label_1
_geom_angle_atom_site_label_2
_geom_angle_atom_site_label_3
_geom_angle
_geom_angle_site_symmetry_1
_geom_angle_site_symmetry_3
_geom_angle_publ_flag
C4 N1 N2 122.51(8) . . ?
C4 N1 C5 118.77(8) . . ?
N2 N1 C5 117.78(8) . . ?
C1 N2 N1 121.82(9) . . ?
C1 N2 C11 118.22(9) . . ?
N1 N2 C11 118.64(8) . . ?
C16 N3 N4 122.53(8) . . ?
C16 N3 C17 118.53(9) . . ?
N4 N3 C17 118.40(8) . . ?
C13 N4 N3 121.56(9) . . ?
C13 N4 C23 118.40(9) . . ?
N3 N4 C23 119.64(8) . . ?
O1 C1 N2 120.98(10) . . ?
O1 C1 C2 123.07(10) . . ?
N2 C1 C2 115.94(10) . . ?
C3 C2 C1 122.29(10) . . ?
C2 C3 C4 121.25(10) . . ?
O2 C4 N1 120.63(9) . . ?
O2 C4 C3 123.29(10) . . ?
N1 C4 C3 116.07(9) . . ?
C6 C5 C10 121.68(10) . . ?
C6 C5 N1 119.40(9) . . ?
C10 C5 N1 118.88(9) . . ?
C5 C6 C7 118.93(10) . . ?
C8 C7 C6 120.07(11) . . ?
C7 C8 C9 120.36(10) . . ?
C8 C9 C10 120.19(11) . . ?
C5 C10 C9 118.75(10) . . ?
N2 C11 C12 112.13(10) . . ?
O3 C13 N4 120.45(10) . . ?
O3 C13 C14 123.30(10) . . ?
N4 C13 C14 116.23(10) . . ?
C15 C14 C13 122.34(10) . . ?
C14 C15 C16 121.08(10) . . ?
O4 C16 N3 120.59(9) . . ?
O4 C16 C15 123.30(10) . . ?
N3 C16 C15 116.10(10) . . ?
C18 C17 C22 121.88(10) . . ?
C18 C17 N3 119.88(10) . . ?
C22 C17 N3 118.12(10) . . ?
C17 C18 C19 118.80(10) . . ?
C20 C19 C18 119.90(11) . . ?
C21 C20 C19 120.40(10) . . ?
C20 C21 C22 120.41(11) . . ?
C17 C22 C21 118.57(11) . . ?
N4 C23 C24 114.00(11) . . ?

loop_
_geom_bond_atom_site_label_1
_geom_bond_atom_site_label_2
_geom_bond_distance
_geom_bond_site_symmetry_2
_geom_bond_publ_flag
O1 C1 1.2326(14) . ?
O2 C4 1.2319(13) . ?
O3 C13 1.2343(14) . ?
O4 C16 1.2306(14) . ?
N1 C4 1.3659(14) . ?
N1 N2 1.4127(12) . ?
N1 C5 1.4487(13) . ?
N2 C1 1.3656(14) . ?
N2 C11 1.4664(14) . ?
N3 C16 1.3676(14) . ?
N3 N4 1.4118(12) . ?
N3 C17 1.4424(13) . ?
N4 C13 1.3639(13) . ?
N4 C23 1.4697(14) . ?
C1 C2 1.4586(16) . ?
C2 C3 1.3297(16) . ?
C3 C4 1.4600(15) . ?
C5 C6 1.3787(15) . ?
C5 C10 1.3821(15) . ?
C6 C7 1.3906(16) . ?
C7 C8 1.3791(17) . ?
C8 C9 1.3824(17) . ?
C9 C10 1.3885(15) . ?
C11 C12 1.5087(19) . ?
C13 C14 1.4567(16) . ?
C14 C15 1.3294(16) . ?
C15 C16 1.4581(14) . ?
C17 C18 1.3824(16) . ?
C17 C22 1.3825(16) . ?
C18 C19 1.3918(15) . ?
C19 C20 1.3829(17) . ?
C20 C21 1.3824(17) . ?
C21 C22 1.3864(15) . ?
C23 C24 1.5144(18) . ?
